data_2009410
loop_
_publ_author_name
'Donati, D.'
'Fiorenza, M.'
'Sarti-Fantoni, P.'

_publ_section_title
;Structure of
 [1\a(<i>E</i>),5\a,6\b,7\a]-4-methyl-7-(3-methyl-4-nitro-5-isoxazolyl)-5-nitro-6-phenyl-1-styryl-2-oxa-3-azabicyclo[3.2.0]hept-3-ene
;
_journal_issue 1
_journal_name_full 'Acta Crystallographica Section C'
_journal_page_first 141
_journal_page_last 144
_journal_paper_doi 10.1107/S010827019300633X
_journal_volume 50
_journal_year 1994
_chemical_formula_sum 'C24 H20 N4 O6'
_chemical_formula_weight 460.445
_space_group_IT_number 61
_symmetry_cell_setting orthorhombic
_symmetry_space_group_name_Hall '-P 2ac 2ab'
_symmetry_space_group_name_H-M 'P b c a'
_atom_type_scat_source SHELX76
_cell_angle_alpha 90.0
_cell_angle_beta 90.0
_cell_angle_gamma 90.0
_cell_formula_units_Z 8
_cell_length_a 20.838(4)
_cell_length_b 19.880(4)
_cell_length_c 10.861(3)
_cell_measurement_reflns_used 25
_cell_measurement_temperature 293
_cell_measurement_theta_max 17
_cell_measurement_theta_min 12
_cell_volume 4499.3(18)
_diffrn_measurement_device 'Philips PW100'
_diffrn_radiation_type CuK\a
_diffrn_radiation_wavelength 1.5418
_diffrn_reflns_limit_h_max 21
_diffrn_reflns_limit_h_min 0
_diffrn_reflns_limit_k_max 21
_diffrn_reflns_limit_k_min 0
_diffrn_reflns_limit_l_max 11
_diffrn_reflns_limit_l_min 0
_diffrn_reflns_number 2774
_diffrn_reflns_theta_max 55
_diffrn_standards_interval_count 150
_diffrn_standards_number 3
_exptl_absorpt_coefficient_mu 0.741
_exptl_absorpt_correction_type none
_exptl_crystal_colour Colourless
_exptl_crystal_density_diffrn 1.36
_exptl_crystal_description Prism
_exptl_crystal_size_max 0.7
_exptl_crystal_size_mid 0.3
_exptl_crystal_size_min 0.1
_refine_diff_density_max 0.099
_refine_diff_density_min -0.149
_refine_ls_extinction_method none
_refine_ls_goodness_of_fit_obs 0.088
_refine_ls_hydrogen_treatment refxyz
_refine_ls_number_parameters 368
_refine_ls_number_reflns 1936
_refine_ls_R_factor_obs 0.043
_refine_ls_shift/esd_max 0.23
_refine_ls_structure_factor_coef F
_refine_ls_weighting_details w=[\s^2^(F)+0.002F^2^]^-1^
_refine_ls_weighting_scheme calc
_refine_ls_wR_factor_obs 0.049
_reflns_number_observed 1936
_reflns_number_total 2774
_reflns_observed_criterion I>3\s(I)
_cod_data_source_file na1037.cif
_cod_data_source_block na1037_structure_1_of_1
_cod_depositor_comments
;
The following automatic conversions were performed:

'_refine_ls_weighting_scheme' value 'w=[\s^2^(F)+0.002F^2^]^-1^' was
changed to 'calc'. New tag '_refine_ls_weighting_details' was
created. The value of the new tag was set to
'w=[\s^2^(F)+0.002F^2^]^-1^'.

Automatic conversion script
Id: cif_fix_values 3143 2015-03-26 13:38:13Z robertas 
;
_cod_original_cell_volume 4499.0(10)
_cod_database_code 2009410

loop_
_symmetry_equiv_pos_as_xyz
'x, y, z'
'-x, -y, -z'
'1/2-x, 1/2+y, z'
'1/2+x, 1/2-y, -z'
'x, 1/2-y, 1/2+z'
'-x, 1/2+y, 1/2-z'
'1/2-x, -y, 1/2+z'
'1/2+x, y, 1/2-z'

loop_
_atom_site_label
_atom_site_fract_x
_atom_site_fract_y
_atom_site_fract_z
_atom_site_U_iso_or_equiv
O(1) .14670(10) .14290(10) .2018(2) .596(7)
O(18) .07330(10) .00970(10) .0451(2) .867(10)
O(19) .0664(2) .05260(10) -.1355(2) 1.090(13)
O(27) .20430(10) .24090(10) -.1377(2) .676(8)
O(33) .2410(2) .3902(2) .1531(2) 1.171(14)
O(34) .1463(2) .34800(10) .1658(2) .912(12)
N(2) .08210(10) .14010(10) .2431(2) .605(9)
N(17) .07140(10) .05710(10) -.0245(3) .649(11)
N(28) .25590(10) .2844(2) -.1693(3) .744(11)
N(32) .1984(2) .35390(10) .1152(3) .740(12)
C(3) .04430(10) .12960(10) .1531(3) .542(10)
C(4) .07810(10) .12600(10) .0304(2) .494(6)
C(5) .07330(10) .18750(10) -.0559(3) .537(10)
C(6) .12710(10) .21950(10) .0228(3) .518(9)
C(7) .14570(10) .14710(10) .0707(2) .507(9)
C(8) .20290(10) .1143(2) .0153(3) .554(10)
C(9) .24690(10) .0815(2) .0757(3) .611(12)
C(10) .30460(10) .0498(2) .0245(3) .604(12)
C(11) .3487(2) .0189(2) .1019(3) .710(12)
C(12) .4040(2) -.0099(2) .0584(5) .846(17)
C(13) .4151(2) -.0101(2) -.0650(5) .932(19)
C(14) .3727(2) .0195(2) -.1447(4) .964(18)
C(15) .3177(2) .0492(2) -.1009(4) .802(15)
C(16) -.0259(2) .1218(2) .1712(4) .686(12)
C(20) .00910(10) .2215(2) -.0715(3) .572(11)
C(21) -.0360(2) .1928(2) -.1508(3) .774(14)
C(22) -.0970(2) .2206(3) -.1593(4) .940(19)
C(23) -.1141(2) .2748(3) -.0927(4) .927(17)
C(24) -.0701(2) .3045(2) -.0169(4) .886(17)
C(25) -.0084(2) .2778(2) -.0070(3) .721(13)
C(26) .17770(10) .26180(10) -.0323(3) .521(10)
C(29) .25870(10) .3292(2) -.0827(3) .657(12)
C(30) .20980(10) .31640(10) .0056(3) .552(10)
C(31) .3073(2) .3833(3) -.0881(6) 1.007(17)
H(5) .090(2) .176(2) -.131(3) ?
H(6) .108(2) .246(2) .091(3) ?
H(8) .206(2) .114(2) -.070(4) ?
H(9) .241(2) .077(2) .169(3) ?
H(11) .339(2) .019(2) .204(4) ?
H(12) .439(2) -.035(2) .118(3) ?
H(13) .451(2) -.032(2) -.089(3) ?
H(14) .377(2) .019(2) -.226(4) ?
H(15) .288(2) .067(2) -.148(3) ?
H(21) -.024(2) .153(2) -.196(4) ?
H(22) -.127(2) .201(2) -.215(4) ?
H(23) -.157(2) .294(2) -.105(3) ?
H(24) -.081(2) .345(2) .034(3) ?
H(25) .023(2) .301(2) .050(4) ?
H(161) -.042(2) .085(2) .134(3) ?
H(162) -.045(2) .159(2) .129(3) ?
H(163) -.035(2) .119(2) .249(4) ?
H(311) .328(2) .383(2) -.160(4) ?
H(312) .289(2) .426(2) -.094(4) ?
H(313) .329(2) .385(2) -.017(4) ?

loop_
_geom_angle_atom_site_label_1
_geom_angle_atom_site_label_2
_geom_angle_atom_site_label_3
_geom_angle
_geom_angle_publ_flag
N(2) O(1) C(7) 107.7(2) yes
N(28) O(27) C(26) 109.3(2) yes
O(1) N(2) C(3) 110.6(2) yes
O(18) N(17) O(19) 124.6(3) yes
O(18) N(17) C(4) 117.4(3) yes
O(19) N(17) C(4) 118.0(3) yes
O(27) N(28) C(29) 106.0(2) yes
O(33) N(32) O(34) 123.6(3) yes
O(33) N(32) C(30) 118.1(3) yes
O(34) N(32) C(30) 118.3(3) yes
N(2) C(3) C(4) 113.3(2) yes
N(2) C(3) C(16) 121.7(3) yes
C(4) C(3) C(16) 124.9(3) yes
N(17) C(4) C(3) 110.5(2) yes
N(17) C(4) C(5) 118.4(2) yes
C(3) C(4) C(5) 118.0(2) yes
N(17) C(4) C(7) 116.7(2) yes
C(3) C(4) C(7) 99.4(2) yes
C(5) C(4) C(7) 90.9(2) yes
C(4) C(5) C(6) 86.7(2) yes
C(4) C(5) C(20) 118.7(2) yes
C(6) C(5) C(20) 121.4(3) yes
C(5) C(6) C(7) 89.2(2) yes
C(5) C(6) C(26) 121.9(3) yes
C(7) C(6) C(26) 118.5(2) yes
O(1) C(7) C(4) 106.4(2) yes
O(1) C(7) C(6) 112.7(2) yes
C(4) C(7) C(6) 85.9(2) yes
O(1) C(7) C(8) 111.5(2) yes
C(4) C(7) C(8) 120.1(2) yes
C(6) C(7) C(8) 117.6(2) yes
C(7) C(8) C(9) 125.5(3) yes
C(8) C(9) C(10) 126.9(3) yes
C(9) C(10) C(11) 120.1(3) yes
C(9) C(10) C(15) 122.5(3) yes
C(11) C(10) C(15) 117.4(3) yes
C(10) C(11) C(12) 122.1(4) yes
C(11) C(12) C(13) 118.9(4) yes
C(12) C(13) C(14) 120.9(4) yes
C(13) C(14) C(15) 120.2(4) yes
C(10) C(15) C(14) 120.5(4) yes
C(5) C(20) C(21) 118.9(3) yes
C(5) C(20) C(25) 122.9(3) yes
C(21) C(20) C(25) 118.1(3) yes
C(20) C(21) C(22) 119.6(4) yes
C(21) C(22) C(23) 121.7(4) yes
C(22) C(23) C(24) 119.4(4) yes
C(23) C(24) C(25) 120.0(4) yes
C(20) C(25) C(24) 121.1(4) yes
O(27) C(26) C(6) 117.8(3) yes
O(27) C(26) C(30) 107.9(2) yes
C(6) C(26) C(30) 134.0(3) yes
N(28) C(29) C(30) 109.6(3) yes
N(28) C(29) C(31) 120.1(4) yes
C(30) C(29) C(31) 130.4(4) yes
N(32) C(30) C(26) 126.6(3) yes
N(32) C(30) C(29) 126.1(3) yes
C(26) C(30) C(29) 107.2(3) yes

loop_
_geom_bond_atom_site_label_1
_geom_bond_atom_site_label_2
_geom_bond_distance
_geom_bond_publ_flag
O(1) N(2) 1.419(3) yes
O(1) C(7) 1.427(3) yes
O(18) N(17) 1.209(3) yes
O(19) N(17) 1.213(3) yes
O(27) N(28) 1.422(4) yes
O(27) C(26) 1.339(3) yes
O(33) N(32) 1.217(4) yes
O(34) N(32) 1.221(4) yes
N(2) C(3) 1.272(4) yes
N(17) C(4) 1.501(4) yes
N(28) C(29) 1.297(4) yes
N(32) C(30) 1.425(4) yes
C(3) C(4) 1.510(4) yes
C(3) C(16) 1.484(4) yes
C(4) C(5) 1.544(4) yes
C(4) C(7) 1.533(4) yes
C(5) C(6) 1.544(4) yes
C(5) C(20) 1.510(4) yes
C(6) C(7) 1.578(4) yes
C(6) C(26) 1.476(4) yes
C(7) C(8) 1.487(4) yes
C(8) C(9) 1.302(4) yes
C(9) C(10) 1.467(4) yes
C(10) C(11) 1.389(4) yes
C(10) C(15) 1.389(4) yes
C(11) C(12) 1.371(4) yes
C(12) C(13) 1.360(6) yes
C(13) C(14) 1.370(6) yes
C(14) C(15) 1.375(4) yes
C(20) C(21) 1.397(4) yes
C(20) C(25) 1.370(4) yes
C(21) C(22) 1.387(6) yes
C(22) C(23) 1.347(7) yes
C(23) C(24) 1.366(6) yes
C(24) C(25) 1.396(4) yes
C(26) C(30) 1.340(4) yes
C(29) C(30) 1.421(4) yes
C(29) C(31) 1.479(6) yes
